data_7042273
loop_
_publ_author_name
'Chen, Wei'
'Fan, Ruiqing'
'Zhang, Huijie'
'Dong, Yuwei'
'Wang, Ping'
'Yang, Yulin'

_publ_section_title
;
 Tunable white-light emission PMMA-supported film materials containing
 lanthanide coordination polymers: preparation, characterization, and
 properties.
;
_journal_issue 13
_journal_name_full 'Dalton transactions (Cambridge, England : 2003)'
_journal_page_first 4265
_journal_page_last 4277
_journal_paper_doi 10.1039/c7dt00218a
_journal_volume 46
_journal_year 2017
_chemical_formula_sum 'C21 H15 Eu2 N3 O15'
_chemical_formula_weight 853.28
_space_group_crystal_system monoclinic
_space_group_IT_number 14
_space_group_name_Hall '-P 2ybc'
_space_group_name_H-M_alt 'P 1 21/c 1'
_symmetry_space_group_name_Hall '-P 2ybc'
_symmetry_space_group_name_H-M 'P 1 21/c 1'
_atom_sites_solution_hydrogens mixed
_audit_creation_method SHELXL-2014/7
_audit_update_record
;
2016-11-11 deposited with the CCDC.
2017-02-27 downloaded from the CCDC.
;
_cell_angle_alpha 90
_cell_angle_beta 102.039(4)
_cell_angle_gamma 90
_cell_formula_units_Z 4
_cell_length_a 8.8972(9)
_cell_length_b 17.0855(16)
_cell_length_c 15.2347(14)
_cell_measurement_reflns_used 3935
_cell_measurement_temperature 173(2)
_cell_measurement_theta_max 24.997
_cell_measurement_theta_min 2.983
_cell_volume 2264.9(4)
_computing_cell_refinement 'SAINT (Bruker, 2005)'
_computing_data_collection 'APEX2 (Bruker, 2005)'
_computing_data_reduction SAINT
_computing_structure_refinement 'SHELXL-2014/7 (Sheldrick, 2014)'
_diffrn_ambient_temperature 173(2)
_diffrn_measured_fraction_theta_full 0.986
_diffrn_measured_fraction_theta_max 0.986
_diffrn_measurement_device_type 'Bruker Smart APEX CCD area detector'
_diffrn_measurement_method 'phi and omega scans'
_diffrn_radiation_type MoK\a
_diffrn_radiation_wavelength 0.71073
_diffrn_reflns_av_R_equivalents 0.1514
_diffrn_reflns_av_unetI/netI 0.1704
_diffrn_reflns_Laue_measured_fraction_full 0.986
_diffrn_reflns_Laue_measured_fraction_max 0.986
_diffrn_reflns_limit_h_max 10
_diffrn_reflns_limit_h_min -10
_diffrn_reflns_limit_k_max 20
_diffrn_reflns_limit_k_min -20
_diffrn_reflns_limit_l_max 18
_diffrn_reflns_limit_l_min -17
_diffrn_reflns_number 11407
_diffrn_reflns_point_group_measured_fraction_full 0.986
_diffrn_reflns_point_group_measured_fraction_max 0.986
_diffrn_reflns_theta_full 24.997
_diffrn_reflns_theta_max 24.997
_diffrn_reflns_theta_min 2.983
_diffrn_source 'fine-focus sealed tube'
_exptl_absorpt_coefficient_mu 5.580
_exptl_absorpt_correction_T_max 0.222
_exptl_absorpt_correction_T_min 0.210
_exptl_absorpt_correction_type multi-scan
_exptl_absorpt_process_details '(SADABS; Sheldrick, 2003)'
_exptl_crystal_colour colorless
_exptl_crystal_density_diffrn 2.502
_exptl_crystal_description block
_exptl_crystal_F_000 1632
_exptl_crystal_size_max 0.310
_exptl_crystal_size_mid 0.290
_exptl_crystal_size_min 0.280
_refine_diff_density_max 1.753
_refine_diff_density_min -2.568
_refine_diff_density_rms 0.408
_refine_ls_extinction_method none
_refine_ls_goodness_of_fit_ref 1.091
_refine_ls_hydrogen_treatment constr
_refine_ls_matrix_type full
_refine_ls_number_parameters 370
_refine_ls_number_reflns 3935
_refine_ls_number_restraints 144
_refine_ls_restrained_S_all 1.071
_refine_ls_R_factor_all 0.1523
_refine_ls_R_factor_gt 0.0746
_refine_ls_shift/su_max 0.000
_refine_ls_shift/su_mean 0.000
_refine_ls_structure_factor_coef Fsqd
_refine_ls_weighting_details 'w=1/[\s^2^(Fo^2^)+(0.0417P)^2^] where P=(Fo^2^+2Fc^2^)/3'
_refine_ls_weighting_scheme calc
_refine_ls_wR_factor_gt 0.1305
_refine_ls_wR_factor_ref 0.1497
_reflns_Friedel_coverage 0.000
_reflns_number_gt 2298
_reflns_number_total 3935
_reflns_threshold_expression 'I > 2\s(I)'
_cod_data_source_file c7dt00218a2.cif
_cod_data_source_block 1
_cod_depositor_comments 'Adding full bibliography for 7042272--7042279.cif.'
_cod_database_code 7042273
_shelx_shelxl_version_number 2014/7
_shelx_space_group_comment
;
The symmetry employed for this shelxl refinement is uniquely defined
by the following loop, which should always be used as a source of
symmetry information in preference to the above space-group names.
They are only intended as comments.
;
_shelx_estimated_absorpt_t_min 0.277
_shelx_estimated_absorpt_t_max 0.304

loop_
_space_group_symop_operation_xyz
'x, y, z'
'-x, y+1/2, -z+1/2'
'-x, -y, -z'
'x, -y-1/2, z-1/2'

loop_
_atom_site_label
_atom_site_type_symbol
_atom_site_fract_x
_atom_site_fract_y
_atom_site_fract_z
_atom_site_U_iso_or_equiv
_atom_site_adp_type
_atom_site_occupancy
_atom_site_site_symmetry_order
_atom_site_calc_flag
_atom_site_refinement_flags_posn
_atom_site_refinement_flags_adp
Eu1 Eu 0.36230(10) 0.08584(5) 0.92595(6) 0.0116(2) Uani 1 1 d . .
Eu2 Eu 0.16099(10) 0.14823(5) 1.13058(6) 0.0098(2) Uani 1 1 d . .
O1 O 0.2918(12) 0.2184(7) 0.8927(8) 0.010(3) Uani 1 1 d . U
O2 O 0.2337(13) 0.2480(7) 1.2478(8) 0.011(3) Uani 1 1 d . U
O3 O 0.1576(15) 0.2665(8) 1.0497(9) 0.024(3) Uani 1 1 d . U
O4 O 0.3801(17) 0.3291(9) 1.0707(10) 0.039(4) Uani 1 1 d . U
O5 O 0.2091(13) 0.0062(7) 1.1311(8) 0.016(3) Uani 1 1 d . U
O6 O 0.6026(13) 0.0127(7) 0.9464(8) 0.011(3) Uani 1 1 d . U
O7 O 0.0677(13) 0.0998(7) 0.8307(8) 0.016(3) Uani 1 1 d . .
O8 O 0.1206(13) 0.1029(7) 0.9783(8) 0.013(3) Uani 1 1 d . .
O9 O -0.0720(13) 0.0708(7) 1.1059(8) 0.013(3) Uani 1 1 d . U
O10 O 0.3020(12) -0.0419(7) 0.8676(8) 0.012(3) Uani 1 1 d . U
O11 O 0.4418(14) 0.1372(8) 1.2141(8) 0.022(3) Uani 1 1 d . .
O12 O 0.4153(13) 0.1518(7) 1.0691(8) 0.014(3) Uani 1 1 d . .
O13 O 0.3754(14) 0.0983(7) 0.7697(8) 0.022(3) Uani 1 1 d . .
H13A H 0.3490 0.0553 0.7429 0.033 Uiso 1 1 d R U
H13B H 0.3145 0.1343 0.7458 0.033 Uiso 1 1 d R U
OW1 O 0.570(3) 0.4279(13) 1.0060(14) 0.095(8) Uani 1 1 d . .
HW1A H 0.5573 0.4406 1.0579 0.143 Uiso 1 1 d R U
HW1B H 0.6647 0.4319 1.0043 0.143 Uiso 1 1 d R U
OW2 O 0.400(3) -0.0267(11) 0.6652(12) 0.110(11) Uani 1 1 d . .
HW2A H 0.3663 -0.0734 0.6645 0.164 Uiso 1 1 d R U
HW2B H 0.3454 -0.0010 0.6221 0.164 Uiso 1 1 d R U
N1 N 0.1401(15) 0.1050(8) 1.2873(9) 0.010(3) Uani 1 1 d . U
N2 N 0.6159(15) 0.1644(8) 0.9235(9) 0.010(3) Uani 1 1 d . U
N3 N -0.0915(15) 0.2184(8) 1.1550(9) 0.010(3) Uani 1 1 d . U
C1 C 0.1931(18) 0.1555(10) 1.3566(11) 0.008(4) Uani 1 1 d . U
C2 C 0.194(2) 0.1340(10) 1.4464(12) 0.015(4) Uani 1 1 d . U
C3 C 0.145(2) 0.0589(11) 1.4633(14) 0.021(5) Uani 1 1 d . U
H3B H 0.1485 0.0414 1.5229 0.025 Uiso 1 1 calc R U
C4 C 0.090(2) 0.0094(12) 1.3886(13) 0.024(5) Uani 1 1 d . .
H4A H 0.0536 -0.0416 1.3976 0.029 Uiso 1 1 calc R U
C5 C 0.091(2) 0.0349(11) 1.3051(12) 0.017(4) Uani 1 1 d . .
H5B H 0.0537 0.0006 1.2562 0.020 Uiso 1 1 calc R U
C6 C 0.241(2) 0.2336(11) 1.3308(13) 0.016(4) Uani 1 1 d . U
C7 C 0.248(2) 0.3145(11) 1.0280(12) 0.016(4) Uani 1 1 d . U
C8 C 0.737(2) 0.1221(11) 0.9105(13) 0.019(4) Uani 1 1 d . U
C9 C -0.1217(19) 0.1562(11) 0.9068(13) 0.017(4) Uani 1 1 d . .
C10 C -0.112(2) 0.2370(11) 0.9061(12) 0.019(5) Uani 1 1 d . .
H10A H -0.0211 0.2624 0.8977 0.029 Uiso 1 1 calc R U
C11 C 0.761(2) 0.2806(12) 0.9178(13) 0.020(4) Uani 1 1 d . U
H11A H 0.7648 0.3361 0.9192 0.030 Uiso 1 1 calc R U
C12 C 0.629(3) 0.2420(12) 0.9275(15) 0.033(6) Uani 1 1 d . .
H12A H 0.5445 0.2720 0.9374 0.039 Uiso 1 1 calc R U
C13 C 0.711(2) 0.0363(11) 0.9097(12) 0.015(4) Uani 1 1 d . U
C14 C 0.026(2) 0.1139(11) 0.9018(12) 0.013(4) Uani 1 1 d . U
C15 C 0.216(2) -0.1715(11) 0.8517(13) 0.017(4) Uani 1 1 d . U
C16 C 0.3555(19) -0.2020(10) 0.8352(12) 0.012(4) Uani 1 1 d . U
C17 C 0.363(2) -0.2804(11) 0.8100(13) 0.021(5) Uani 1 1 d . .
H17A H 0.4529 -0.3022 0.7958 0.031 Uiso 1 1 calc R U
C18 C -0.231(2) 0.3246(11) 1.1930(13) 0.022(5) Uani 1 1 d . .
H18A H -0.2311 0.3783 1.2092 0.033 Uiso 1 1 calc R U
C19 C -0.101(2) 0.2924(11) 1.1732(12) 0.014(4) Uani 1 1 d . .
H19A H -0.0146 0.3251 1.1727 0.017 Uiso 1 1 calc R U
C20 C 0.1952(16) -0.0886(10) 0.8728(10) 0.004(3) Uani 1 1 d . U
C21 C 0.4966(19) 0.1573(10) 1.1497(12) 0.011(4) Uani 1 1 d . U

loop_
_atom_site_aniso_label
_atom_site_aniso_U_11
_atom_site_aniso_U_22
_atom_site_aniso_U_33
_atom_site_aniso_U_23
_atom_site_aniso_U_13
_atom_site_aniso_U_12
Eu1 0.0130(4) 0.0105(5) 0.0133(5) 0.0003(4) 0.0072(4) 0.0008(4)
Eu2 0.0108(4) 0.0111(5) 0.0091(5) -0.0003(4) 0.0058(4) 0.0001(4)
O1 0.010(3) 0.010(3) 0.010(3) 0.0003(10) 0.0019(11) -0.0002(10)
O2 0.011(3) 0.011(3) 0.011(3) 0.0000(10) 0.0022(11) -0.0004(10)
O3 0.025(3) 0.024(3) 0.024(3) 0.0002(10) 0.0054(12) -0.0002(10)
O4 0.039(4) 0.038(4) 0.039(4) 0.002(2) 0.006(2) -0.001(2)
O5 0.017(3) 0.016(3) 0.017(3) 0.0001(10) 0.0039(12) -0.0005(10)
O6 0.011(3) 0.011(3) 0.011(3) 0.0004(10) 0.0024(11) 0.0000(10)
O7 0.012(6) 0.026(8) 0.012(7) 0.001(6) 0.009(5) -0.005(5)
O8 0.010(6) 0.019(8) 0.009(7) -0.002(6) 0.000(5) 0.006(5)
O9 0.013(3) 0.013(3) 0.013(3) -0.0002(10) 0.0032(11) 0.0003(10)
O10 0.012(3) 0.012(3) 0.012(3) 0.0002(10) 0.0025(11) -0.0004(10)
O11 0.027(7) 0.032(9) 0.006(7) 0.000(6) 0.002(6) 0.002(6)
O12 0.012(6) 0.012(7) 0.020(7) -0.007(6) 0.006(5) 0.003(5)
O13 0.028(8) 0.012(8) 0.023(8) 0.002(6) 0.002(6) 0.000(6)
OW1 0.096(18) 0.11(2) 0.070(16) 0.005(14) 0.004(13) -0.035(15)
OW2 0.23(3) 0.047(13) 0.039(13) -0.002(10) 0.002(16) 0.070(17)
N1 0.010(3) 0.010(3) 0.010(3) -0.0001(10) 0.0023(12) -0.0002(10)
N2 0.010(3) 0.010(3) 0.010(3) 0.0001(10) 0.0019(12) 0.0000(10)
N3 0.010(3) 0.010(3) 0.010(3) 0.0002(10) 0.0020(12) -0.0002(10)
C1 0.008(4) 0.008(4) 0.008(4) 0.0001(10) 0.0016(12) 0.0001(10)
C2 0.015(4) 0.015(4) 0.015(4) -0.0002(10) 0.0031(13) 0.0001(10)
C3 0.021(5) 0.021(5) 0.021(5) -0.0001(10) 0.0045(14) -0.0001(10)
C4 0.041(13) 0.021(12) 0.016(12) -0.006(9) 0.018(10) -0.011(10)
C5 0.028(11) 0.017(11) 0.009(10) 0.001(9) 0.009(8) 0.009(9)
C6 0.016(4) 0.016(4) 0.016(4) -0.0002(10) 0.0032(13) -0.0001(10)
C7 0.016(4) 0.017(4) 0.016(4) -0.0001(10) 0.0036(13) 0.0001(10)
C8 0.019(4) 0.019(5) 0.019(5) 0.0000(10) 0.0039(14) 0.0003(10)
C9 0.008(8) 0.018(11) 0.028(12) 0.001(9) 0.010(8) -0.003(8)
C10 0.027(11) 0.018(11) 0.013(11) -0.001(8) 0.006(9) -0.009(8)
C11 0.020(5) 0.020(5) 0.020(5) 0.0000(10) 0.0043(14) 0.0000(10)
C12 0.033(12) 0.022(12) 0.044(16) -0.011(11) 0.009(11) 0.005(10)
C13 0.015(4) 0.015(4) 0.015(4) 0.0004(10) 0.0030(13) -0.0003(10)
C14 0.013(4) 0.013(4) 0.013(4) 0.0002(10) 0.0029(13) -0.0003(10)
C15 0.017(4) 0.017(4) 0.017(4) 0.0002(10) 0.0035(13) -0.0001(10)
C16 0.012(4) 0.012(4) 0.012(4) 0.0000(10) 0.0025(13) 0.0002(10)
C17 0.035(12) 0.011(10) 0.019(11) -0.012(9) 0.009(9) -0.005(9)
C18 0.019(10) 0.017(11) 0.028(12) -0.013(9) 0.002(9) -0.005(8)
C19 0.010(9) 0.018(11) 0.017(11) -0.007(9) 0.007(8) 0.002(8)
C20 0.004(3) 0.004(3) 0.004(3) -0.0002(10) 0.0010(12) 0.0002(10)
C21 0.011(4) 0.011(4) 0.011(4) -0.0001(10) 0.0023(13) 0.0001(10)

loop_
_atom_type_symbol
_atom_type_description
_atom_type_scat_dispersion_real
_atom_type_scat_dispersion_imag
_atom_type_scat_source
C C 0.0033 0.0016 'International Tables Vol C Tables 4.2.6.8 and 6.1.1.4'
H H 0.0000 0.0000 'International Tables Vol C Tables 4.2.6.8 and 6.1.1.4'
N N 0.0061 0.0033 'International Tables Vol C Tables 4.2.6.8 and 6.1.1.4'
O O 0.0106 0.0060 'International Tables Vol C Tables 4.2.6.8 and 6.1.1.4'
Eu Eu -0.1578 3.6682 'International Tables Vol C Tables 4.2.6.8 and 6.1.1.4'

loop_
_geom_angle_atom_site_label_1
_geom_angle_atom_site_label_2
_geom_angle_atom_site_label_3
_geom_angle
_geom_angle_site_symmetry_1
_geom_angle_site_symmetry_3
O10 Eu1 O1 140.1(4) . .
O10 Eu1 O12 138.9(4) . .
O1 Eu1 O12 75.0(4) . .
O10 Eu1 O13 76.5(4) . .
O1 Eu1 O13 76.8(4) . .
O12 Eu1 O13 144.0(4) . .
O10 Eu1 O6 72.6(4) . .
O1 Eu1 O6 134.5(4) . .
O12 Eu1 O6 97.1(4) . .
O13 Eu1 O6 87.1(4) . .
O10 Eu1 O8 94.9(4) . .
O1 Eu1 O8 75.3(4) . .
O12 Eu1 O8 70.8(4) . .
O13 Eu1 O8 122.2(4) . .
O6 Eu1 O8 145.2(4) . .
O10 Eu1 O6 70.1(4) . 3_657
O1 Eu1 O6 141.2(4) . 3_657
O12 Eu1 O6 69.4(4) . 3_657
O13 Eu1 O6 142.0(4) . 3_657
O6 Eu1 O6 66.3(5) . 3_657
O8 Eu1 O6 78.9(4) . 3_657
O10 Eu1 N2 126.2(4) . .
O1 Eu1 N2 72.5(4) . .
O12 Eu1 N2 76.6(4) . .
O13 Eu1 N2 74.0(4) . .
O6 Eu1 N2 62.1(4) . .
O8 Eu1 N2 138.9(4) . .
O6 Eu1 N2 112.3(4) 3_657 .
O10 Eu1 O7 76.4(4) . .
O1 Eu1 O7 67.8(4) . .
O12 Eu1 O7 115.1(4) . .
O13 Eu1 O7 72.9(4) . .
O6 Eu1 O7 146.3(4) . .
O8 Eu1 O7 49.8(4) . .
O6 Eu1 O7 114.6(4) 3_657 .
N2 Eu1 O7 132.8(4) . .
O10 Eu1 C14 87.6(4) . .
O1 Eu1 C14 66.8(4) . .
O12 Eu1 C14 92.2(4) . .
O13 Eu1 C14 96.7(5) . .
O6 Eu1 C14 158.4(4) . .
O8 Eu1 C14 25.5(4) . .
O6 Eu1 C14 99.3(4) 3_657 .
N2 Eu1 C14 139.3(5) . .
O7 Eu1 C14 24.6(4) . .
O10 Eu1 Eu2 115.4(3) . .
O1 Eu1 Eu2 76.9(3) . .
O12 Eu1 Eu2 38.3(3) . .
O13 Eu1 Eu2 148.8(3) . .
O6 Eu1 Eu2 123.6(3) . .
O8 Eu1 Eu2 33.2(3) . .
O6 Eu1 Eu2 65.7(3) 3_657 .
N2 Eu1 Eu2 113.2(3) . .
O7 Eu1 Eu2 81.7(3) . .
C14 Eu1 Eu2 57.2(4) . .
O10 Eu1 Eu1 67.5(3) . 3_657
O1 Eu1 Eu1 152.2(3) . 3_657
O12 Eu1 Eu1 81.8(3) . 3_657
O13 Eu1 Eu1 116.8(3) . 3_657
O6 Eu1 Eu1 33.9(3) . 3_657
O8 Eu1 Eu1 111.3(3) . 3_657
O6 Eu1 Eu1 32.4(3) 3_657 3_657
N2 Eu1 Eu1 87.6(3) . 3_657
O7 Eu1 Eu1 137.7(3) . 3_657
C14 Eu1 Eu1 130.0(4) . 3_657
Eu2 Eu1 Eu1 94.18(3) . 3_657
O10 Eu1 H13A 59.9 . .
O1 Eu1 H13A 90.6 . .
O12 Eu1 H13A 160.4 . .
O13 Eu1 H13A 16.6 . .
O6 Eu1 H13A 83.5 . .
O8 Eu1 H13A 118.9 . .
O6 Eu1 H13A 127.4 3_657 .
N2 Eu1 H13A 86.6 . .
O7 Eu1 H13A 69.7 . .
C14 Eu1 H13A 94.2 . .
Eu2 Eu1 H13A 151.4 . .
Eu1 Eu1 H13A 107.7 3_657 .
O10 Eu1 H13B 85.9 . .
O1 Eu1 H13B 62.1 . .
O12 Eu1 H13B 134.9 . .
O13 Eu1 H13B 16.6 . .
O6 Eu1 H13B 103.0 . .
O8 Eu1 H13B 108.5 . .
O6 Eu1 H13B 155.6 3_657 .
N2 Eu1 H13B 78.0 . .
O7 Eu1 H13B 61.5 . .
C14 Eu1 H13B 83.6 . .
Eu2 Eu1 H13B 132.3 . .
Eu1 Eu1 H13B 133.4 3_657 .
H13A Eu1 H13B 28.6 . .
O3 Eu2 O8 77.8(4) . .
O3 Eu2 O9 117.9(4) . .
O8 Eu2 O9 73.9(4) . .
O3 Eu2 O2 76.0(4) . .
O8 Eu2 O2 152.9(4) . .
O9 Eu2 O2 125.4(4) . .
O3 Eu2 O5 145.8(4) . .
O8 Eu2 O5 71.1(4) . .
O9 Eu2 O5 66.7(4) . .
O2 Eu2 O5 131.5(4) . .
O3 Eu2 N1 137.9(4) . .
O8 Eu2 N1 142.0(4) . .
O9 Eu2 N1 76.1(4) . .
O2 Eu2 N1 65.1(4) . .
O5 Eu2 N1 76.0(4) . .
O3 Eu2 O11 103.1(4) . .
O8 Eu2 O11 113.0(4) . .
O9 Eu2 O11 138.7(4) . .
O2 Eu2 O11 67.0(4) . .
O5 Eu2 O11 77.0(4) . .
N1 Eu2 O11 76.5(4) . .
O3 Eu2 O12 73.3(4) . .
O8 Eu2 O12 68.2(4) . .
O9 Eu2 O12 137.0(4) . .
O2 Eu2 O12 97.3(4) . .
O5 Eu2 O12 82.1(4) . .
N1 Eu2 O12 125.4(4) . .
O11 Eu2 O12 49.8(4) . .
O3 Eu2 N3 76.5(4) . .
O8 Eu2 N3 108.8(4) . .
O9 Eu2 N3 62.9(4) . .
O2 Eu2 N3 71.6(4) . .
O5 Eu2 N3 126.8(4) . .
N1 Eu2 N3 76.6(4) . .
O11 Eu2 N3 137.2(4) . .
O12 Eu2 N3 149.6(4) . .
O3 Eu2 C21 84.8(5) . .
O8 Eu2 C21 93.3(4) . .
O9 Eu2 C21 149.6(4) . .
O2 Eu2 C21 77.5(4) . .
O5 Eu2 C21 83.1(4) . .
N1 Eu2 C21 101.2(5) . .
O11 Eu2 C21 24.6(4) . .
O12 Eu2 C21 26.1(4) . .
N3 Eu2 C21 146.9(5) . .
O3 Eu2 Eu1 77.5(3) . .
O8 Eu2 Eu1 34.1(3) . .
O9 Eu2 Eu1 103.8(3) . .
O2 Eu2 Eu1 130.6(3) . .
O5 Eu2 Eu1 68.8(3) . .
N1 Eu2 Eu1 141.0(3) . .
O11 Eu2 Eu1 79.7(3) . .
O12 Eu2 Eu1 34.7(3) . .
N3 Eu2 Eu1 139.0(3) . .
C21 Eu2 Eu1 59.2(3) . .
C6 O1 Eu1 144.8(12) 4_565 .
C6 O2 Eu2 122.5(11) . .
C7 O3 Eu2 139.9(12) . .
C13 O5 Eu2 132.7(12) 3_657 .
C13 O6 Eu1 120.3(11) . .
C13 O6 Eu1 124.1(11) . 3_657
Eu1 O6 Eu1 113.7(5) . 3_657
C14 O7 Eu1 88.9(10) . .
C14 O8 Eu2 139.4(11) . .
C14 O8 Eu1 99.8(10) . .
Eu2 O8 Eu1 112.7(4) . .
C20 O9 Eu2 126.8(10) 3_557 .
C20 O10 Eu1 132.5(11) . .
C21 O11 Eu2 95.2(10) . .
C21 O12 Eu1 149.1(11) . .
C21 O12 Eu2 90.9(10) . .
Eu1 O12 Eu2 106.9(4) . .
Eu1 O13 H13A 109.4 . .
Eu1 O13 H13B 109.2 . .
H13A O13 H13B 109.5 . .
HW1A OW1 HW1B 109.5 . .
HW2A OW2 HW2B 109.5 . .
C5 N1 C1 119.2(16) . .
C5 N1 Eu2 123.2(12) . .
C1 N1 Eu2 117.4(11) . .
C12 N2 C8 118.3(16) . .
C12 N2 Eu1 125.2(13) . .
C8 N2 Eu1 116.3(11) . .
C19 N3 C15 120.3(16) . 3_557
C19 N3 Eu2 124.4(11) . .
C15 N3 Eu2 115.3(11) 3_557 .
N1 C1 C2 120.9(16) . .
N1 C1 C6 115.9(15) . .
C2 C1 C6 123.2(16) . .
C3 C2 C1 118.6(17) . .
C3 C2 C7 116.1(17) . 4_566
C1 C2 C7 125.3(16) . 4_566
C2 C3 C4 117.8(19) . .
C2 C3 H3B 121.1 . .
C4 C3 H3B 121.1 . .
C5 C4 C3 119.8(19) . .
C5 C4 H4A 120.1 . .
C3 C4 H4A 120.1 . .
N1 C5 C4 123.6(19) . .
N1 C5 H5B 118.2 . .
C4 C5 H5B 118.2 . .
O1 C6 O2 123.5(17) 4_566 .
O1 C6 C1 117.9(16) 4_566 .
O2 C6 C1 118.6(16) . .
O3 C7 O4 126.0(19) . .
O3 C7 C2 119.2(16) . 4_565
O4 C7 C2 114.6(17) . 4_565
N2 C8 C9 122.4(17) . 1_655
N2 C8 C13 113.7(16) . .
C9 C8 C13 123.7(17) 1_655 .
C10 C9 C8 118.4(17) . 1_455
C10 C9 C14 114.8(16) . .
C8 C9 C14 126.8(17) 1_455 .
C9 C10 C11 118.5(18) . 1_455
C9 C10 H10A 120.7 . .
C11 C10 H10A 120.7 1_455 .
C12 C11 C10 119.2(19) . 1_655
C12 C11 H11A 120.4 . .
C10 C11 H11A 120.4 1_655 .
N2 C12 C11 122.9(19) . .
N2 C12 H12A 118.6 . .
C11 C12 H12A 118.6 . .
O5 C13 O6 125.9(17) 3_657 .
O5 C13 C8 117.8(17) 3_657 .
O6 C13 C8 116.1(16) . .
O7 C14 O8 120.1(16) . .
O7 C14 C9 123.8(16) . .
O8 C14 C9 115.3(16) . .
O7 C14 Eu1 66.5(10) . .
O8 C14 Eu1 54.7(8) . .
C9 C14 Eu1 158.5(12) . .
N3 C15 C16 120.1(16) 3_557 .
N3 C15 C20 116.7(16) 3_557 .
C16 C15 C20 123.2(16) . .
C17 C16 C15 119.5(17) . .
C17 C16 C21 116.3(16) . 3_657
C15 C16 C21 124.0(16) . 3_657
C18 C17 C16 116.3(18) 3_557 .
C18 C17 H17A 121.8 3_557 .
C16 C17 H17A 121.8 . .
C19 C18 C17 121.4(18) . 3_557
C19 C18 H18A 119.3 . .
C17 C18 H18A 119.3 3_557 .
N3 C19 C18 122.0(17) . .
N3 C19 H19A 119.0 . .
C18 C19 H19A 119.0 . .
O9 C20 O10 125.5(15) 3_557 .
O9 C20 C15 116.7(15) 3_557 .
O10 C20 C15 117.8(14) . .
O11 C21 O12 120.0(16) . .
O11 C21 C16 120.1(15) . 3_657
O12 C21 C16 118.8(15) . 3_657
O11 C21 Eu2 60.1(9) . .
O12 C21 Eu2 63.0(8) . .
C16 C21 Eu2 152.0(12) 3_657 .

loop_
_geom_bond_atom_site_label_1
_geom_bond_atom_site_label_2
_geom_bond_distance
_geom_bond_site_symmetry_2
Eu1 O10 2.376(12) .
Eu1 O1 2.377(11) .
Eu1 O12 2.412(12) .
Eu1 O13 2.417(13) .
Eu1 O6 2.439(11) .
Eu1 O8 2.462(12) .
Eu1 O6 2.542(12) 3_657
Eu1 N2 2.633(14) .
Eu1 O7 2.728(12) .
Eu1 C14 2.974(17) .
Eu1 Eu2 4.0487(13) .
Eu1 Eu1 4.1703(18) 3_657
Eu1 H13A 2.8152 .
Eu1 H13B 2.8134 .
Eu2 O3 2.364(13) .
Eu2 O8 2.400(11) .
Eu2 O9 2.421(12) .
Eu2 O2 2.456(11) .
Eu2 O5 2.464(12) .
Eu2 N1 2.542(14) .
Eu2 O11 2.563(12) .
Eu2 O12 2.624(12) .
Eu2 N3 2.640(14) .
Eu2 C21 2.943(17) .
O1 C6 1.26(2) 4_565
O2 C6 1.28(2) .
O3 C7 1.24(2) .
O4 C7 1.24(2) .
O5 C13 1.26(2) 3_657
O6 C13 1.28(2) .
O6 Eu1 2.542(12) 3_657
O7 C14 1.24(2) .
O8 C14 1.30(2) .
O9 C20 1.245(18) 3_557
O10 C20 1.256(19) .
O11 C21 1.23(2) .
O12 C21 1.293(19) .
O13 H13A 0.8500 .
O13 H13B 0.8501 .
OW1 HW1A 0.8500 .
OW1 HW1B 0.8500 .
OW2 HW2A 0.8499 .
OW2 HW2B 0.8501 .
N1 C5 1.32(2) .
N1 C1 1.37(2) .
N2 C12 1.33(2) .
N2 C8 1.35(2) .
N3 C19 1.30(2) .
N3 C15 1.35(2) 3_557
C1 C2 1.42(2) .
C1 C6 1.48(2) .
C2 C3 1.40(3) .
C2 C7 1.52(2) 4_566
C3 C4 1.42(3) .
C3 H3B 0.9500 .
C4 C5 1.35(3) .
C4 H4A 0.9500 .
C5 H5B 0.9500 .
C6 O1 1.26(2) 4_566
C7 C2 1.52(2) 4_565
C8 C9 1.39(2) 1_655
C8 C13 1.48(3) .
C9 C10 1.38(3) .
C9 C8 1.39(2) 1_455
C9 C14 1.52(2) .
C10 C11 1.40(3) 1_455
C10 H10A 0.9500 .
C11 C12 1.38(3) .
C11 C10 1.40(3) 1_655
C11 H11A 0.9500 .
C12 H12A 0.9500 .
C13 O5 1.26(2) 3_657
C15 N3 1.35(2) 3_557
C15 C16 1.42(2) .
C15 C20 1.47(2) .
C16 C17 1.40(2) .
C16 C21 1.50(2) 3_657
C17 C18 1.38(3) 3_557
C17 H17A 0.9500 .
C18 C19 1.37(2) .
C18 C17 1.38(3) 3_557
C18 H18A 0.9500 .
C19 H19A 0.9500 .
C20 O9 1.245(18) 3_557
C21 C16 1.50(2) 3_657
